data_4077980
loop_
_publ_author_name
'Prokopchuk, Demyan E.'
'Sonnenberg, Jessica F.'
'Meyer, Nils'
'Zimmer-De Iuliis, Marco'
'Lough, Alan J.'
'Morris, Robert H.'

_publ_section_title
;
 Spectroscopic and DFT Study of Ferraaziridine Complexes Formed in the
 Transfer Hydrogenation of Acetophenone Catalyzed
 Usingtrans-[Fe(CO)(NCMe)(PPh2C6H4CH&#x2550;NCH2&#x2212;)2-\k4P,N,N,P](BF4)2
;
_journal_issue 8
_journal_name_full Organometallics
_journal_page_first 3056
_journal_paper_doi 10.1021/om201170f
_journal_volume 31
_journal_year 2012
_chemical_formula_moiety 'C41 H35 Fe N2 O P2, 2.5(C6 H6), B F4'
_chemical_formula_sum 'C56 H50 B F4 Fe N2 O P2'
_chemical_formula_weight 971.58
_chemical_name_systematic
; 
 ? 
;
_space_group_IT_number 2
_symmetry_cell_setting triclinic
_symmetry_space_group_name_Hall '-P 1'
_symmetry_space_group_name_H-M 'P -1'
_atom_sites_solution_hydrogens geom
_atom_sites_solution_primary direct
_atom_sites_solution_secondary difmap
_audit_creation_method SHELXL-97
_cell_angle_alpha 79.1850(13)
_cell_angle_beta 88.7320(13)
_cell_angle_gamma 85.516(1)
_cell_formula_units_Z 2
_cell_length_a 11.2394(3)
_cell_length_b 14.3881(3)
_cell_length_c 15.1528(3)
_cell_measurement_reflns_used 26750
_cell_measurement_temperature 150(1)
_cell_measurement_theta_max 27.5
_cell_measurement_theta_min 2.6
_cell_volume 2399.45(9)
_computing_cell_refinement 'Denzo-SMN (Otwinowski & Minor, 1997)'
_computing_data_collection 'Collect (Nonius B.V., 1997-2002)'
_computing_data_reduction Denzo-SMN
_computing_molecular_graphics 'PLATON (Spek, 2003)'
_computing_publication_material 'SHELXTL V6.1'
_computing_structure_refinement 'SHELXTL V6.1 (Sheldrick, 2008)'
_computing_structure_solution 'SIR-92 (Altomare et al., 1994)'
_diffrn_ambient_temperature 150(1)
_diffrn_detector_area_resol_mean 9
_diffrn_measured_fraction_theta_full 0.992
_diffrn_measured_fraction_theta_max 0.978
_diffrn_measurement_device_type 'Nonius KappaCCD'
_diffrn_measurement_method '\f scans and \w scans with \k offsets'
_diffrn_radiation_monochromator graphite
_diffrn_radiation_source 'fine-focus sealed tube'
_diffrn_radiation_type MoK\a
_diffrn_radiation_wavelength 0.71073
_diffrn_reflns_av_R_equivalents 0.0574
_diffrn_reflns_av_sigmaI/netI 0.0769
_diffrn_reflns_limit_h_max 14
_diffrn_reflns_limit_h_min -14
_diffrn_reflns_limit_k_max 18
_diffrn_reflns_limit_k_min -18
_diffrn_reflns_limit_l_max 19
_diffrn_reflns_limit_l_min -19
_diffrn_reflns_number 26750
_diffrn_reflns_theta_full 25.24
_diffrn_reflns_theta_max 27.52
_diffrn_reflns_theta_min 2.64
_diffrn_standards_number 0
_exptl_absorpt_coefficient_mu 0.439
_exptl_absorpt_correction_T_max 0.957
_exptl_absorpt_correction_T_min 0.816
_exptl_absorpt_correction_type multi-scan
_exptl_absorpt_process_details
;
multi-scan from symmetry-related measurements 
 Sortav (Blessing 1995)
;
_exptl_crystal_colour green
_exptl_crystal_density_diffrn 1.345
_exptl_crystal_density_method 'not measured'
_exptl_crystal_description needle
_exptl_crystal_F_000 1010
_exptl_crystal_size_max 0.28
_exptl_crystal_size_mid 0.16
_exptl_crystal_size_min 0.10
_refine_diff_density_max 1.193
_refine_diff_density_min -0.884
_refine_diff_density_rms 0.085
_refine_ls_extinction_method none
_refine_ls_goodness_of_fit_ref 1.050
_refine_ls_hydrogen_treatment mixed
_refine_ls_matrix_type full
_refine_ls_number_parameters 588
_refine_ls_number_reflns 10829
_refine_ls_number_restraints 0
_refine_ls_restrained_S_all 1.050
_refine_ls_R_factor_all 0.1131
_refine_ls_R_factor_gt 0.0675
_refine_ls_shift/su_max 0.000
_refine_ls_shift/su_mean 0.000
_refine_ls_structure_factor_coef Fsqd
_refine_ls_weighting_details 'calc w=1/[\s^2^(Fo^2^)+(0.1042P)^2^+1.5014P] where P=(Fo^2^+2Fc^2^)/3'
_refine_ls_weighting_scheme calc
_refine_ls_wR_factor_gt 0.1713
_refine_ls_wR_factor_ref 0.2009
_reflns_number_gt 6977
_reflns_number_total 10829
_reflns_threshold_expression I>2\s(I)
_cod_data_source_file om201170f_si_002.cif
_cod_data_source_block Complex_2
_cod_depositor_comments
;
The following automatic conversions were performed:

'_symmetry_cell_setting' value 'Triclinic' changed to 'triclinic'
according to /home/saulius/struct/CIF-dictionaries/cif_core.dic
dictionary named 'cif_core.dic' version 2.4.1 from 2010-06-29.

Automatic conversion script
Id: cif_fix_values 1715 2011-07-08 13:25:40Z adriana 
;
_cod_database_code 4077980

loop_
_symmetry_equiv_pos_as_xyz
'x, y, z'
'-x, -y, -z'

loop_
_atom_site_label
_atom_site_type_symbol
_atom_site_fract_x
_atom_site_fract_y
_atom_site_fract_z
_atom_site_U_iso_or_equiv
_atom_site_adp_type
_atom_site_occupancy
_atom_site_symmetry_multiplicity
_atom_site_calc_flag
_atom_site_refinement_flags
Fe1 Fe 0.28589(4) 0.25471(3) 0.73585(3) 0.02646(15) Uani 1 1 d .
P1 P 0.24065(8) 0.12517(6) 0.69034(5) 0.0262(2) Uani 1 1 d .
P2 P 0.23678(8) 0.22208(6) 0.88032(5) 0.0264(2) Uani 1 1 d .
O1 O 0.5351(2) 0.1866(2) 0.77631(18) 0.0485(7) Uani 1 1 d .
N1 N 0.3244(3) 0.3169(2) 0.61165(18) 0.0317(7) Uani 1 1 d .
N2 N 0.2383(3) 0.3888(2) 0.7442(2) 0.0332(7) Uani 1 1 d .
H1N H 0.239(3) 0.414(3) 0.801(3) 0.045(11) Uiso 1 1 d .
C1 C 0.2888(4) 0.4604(3) 0.6716(2) 0.0392(9) Uani 1 1 d .
H1A H 0.3304 0.5066 0.6981 0.047 Uiso 1 1 calc R
H1B H 0.2240 0.4953 0.6327 0.047 Uiso 1 1 calc R
C2 C 0.3755(4) 0.4076(3) 0.6172(2) 0.0397(9) Uani 1 1 d .
H2A H 0.3859 0.4456 0.5563 0.048 Uiso 1 1 calc R
H2B H 0.4542 0.3952 0.6469 0.048 Uiso 1 1 calc R
C3 C 0.3101(3) 0.3003(3) 0.5329(2) 0.0341(8) Uani 1 1 d .
H3A H 0.3402 0.3446 0.4848 0.041 Uiso 1 1 calc R
C4 C 0.2532(3) 0.2217(2) 0.5081(2) 0.0296(7) Uani 1 1 d .
C5 C 0.2342(3) 0.2299(3) 0.4156(2) 0.0359(8) Uani 1 1 d .
H5A H 0.2636 0.2816 0.3748 0.043 Uiso 1 1 calc R
C6 C 0.1736(4) 0.1640(3) 0.3832(2) 0.0421(9) Uani 1 1 d .
H6A H 0.1600 0.1710 0.3205 0.051 Uiso 1 1 calc R
C7 C 0.1326(4) 0.0879(3) 0.4418(3) 0.0487(11) Uani 1 1 d .
H7A H 0.0906 0.0423 0.4198 0.058 Uiso 1 1 calc R
C8 C 0.1533(4) 0.0783(3) 0.5336(2) 0.0408(9) Uani 1 1 d .
H8A H 0.1253 0.0253 0.5736 0.049 Uiso 1 1 calc R
C9 C 0.2137(3) 0.1440(2) 0.5684(2) 0.0293(7) Uani 1 1 d .
C10 C 0.1359(3) 0.3420(3) 0.7261(2) 0.0334(8) Uani 1 1 d .
H10 H 0.102(4) 0.367(3) 0.667(3) 0.052(12) Uiso 1 1 d .
C11 C 0.0459(3) 0.3270(2) 0.8010(2) 0.0330(8) Uani 1 1 d .
C12 C -0.0721(3) 0.3644(3) 0.7926(3) 0.0418(9) Uani 1 1 d .
H12A H -0.0989 0.4007 0.7367 0.050 Uiso 1 1 calc R
C13 C -0.1512(4) 0.3498(3) 0.8641(3) 0.0457(10) Uani 1 1 d .
H13A H -0.2315 0.3760 0.8570 0.055 Uiso 1 1 calc R
C14 C -0.1133(3) 0.2968(3) 0.9464(3) 0.0417(9) Uani 1 1 d .
H14A H -0.1669 0.2876 0.9962 0.050 Uiso 1 1 calc R
C15 C 0.0037(3) 0.2574(3) 0.9553(2) 0.0351(8) Uani 1 1 d .
H15A H 0.0296 0.2205 1.0113 0.042 Uiso 1 1 calc R
C16 C 0.0831(3) 0.2712(2) 0.8836(2) 0.0298(7) Uani 1 1 d .
C17 C 0.4377(3) 0.2145(3) 0.7597(2) 0.0319(8) Uani 1 1 d .
C21 C 0.3607(3) 0.0304(3) 0.7050(2) 0.0348(8) Uani 1 1 d .
C22 C 0.4420(5) 0.0231(4) 0.6372(3) 0.087(2) Uani 1 1 d .
H22A H 0.4319 0.0641 0.5805 0.104 Uiso 1 1 calc R
C23 C 0.5391(7) -0.0441(6) 0.6513(4) 0.136(4) Uani 1 1 d .
H23A H 0.5959 -0.0476 0.6044 0.163 Uiso 1 1 calc R
C24 C -0.0003(4) -0.0746(3) 0.7860(2) 0.0424(10) Uani 1 1 d .
H24A H -0.0012 -0.1415 0.8031 0.051 Uiso 1 1 calc R
C241 C 0.5538(5) -0.1056(4) 0.7328(3) 0.088(2) Uani 1 1 d .
H24B H 0.6176 -0.1537 0.7410 0.106 Uiso 1 1 calc R
C25 C 0.4757(4) -0.0965(3) 0.8012(3) 0.0443(10) Uani 1 1 d .
H25A H 0.4857 -0.1376 0.8578 0.053 Uiso 1 1 calc R
C26 C 0.3825(3) -0.0279(3) 0.7882(2) 0.0347(8) Uani 1 1 d .
H26A H 0.3315 -0.0199 0.8375 0.042 Uiso 1 1 calc R
C31 C 0.1079(3) 0.0638(2) 0.7310(2) 0.0296(7) Uani 1 1 d .
C32 C 0.0012(3) 0.1198(3) 0.7350(2) 0.0338(8) Uani 1 1 d .
H32A H 0.0007 0.1867 0.7169 0.041 Uiso 1 1 calc R
C33 C -0.1043(3) 0.0792(3) 0.7651(2) 0.0429(9) Uani 1 1 d .
H33A H -0.1762 0.1181 0.7672 0.052 Uiso 1 1 calc R
C34 C -0.1038(4) -0.0180(3) 0.7918(3) 0.0468(11) Uani 1 1 d .
H34A H -0.1750 -0.0459 0.8141 0.056 Uiso 1 1 calc R
C36 C 0.1046(3) -0.0354(3) 0.7558(2) 0.0345(8) Uani 1 1 d .
H36A H 0.1750 -0.0755 0.7516 0.041 Uiso 1 1 calc R
C41 C 0.3166(3) 0.2862(2) 0.9524(2) 0.0302(7) Uani 1 1 d .
C42 C 0.4198(3) 0.3311(3) 0.9229(2) 0.0391(9) Uani 1 1 d .
H42A H 0.4486 0.3311 0.8634 0.047 Uiso 1 1 calc R
C43 C 0.4809(4) 0.3759(3) 0.9802(3) 0.0511(11) Uani 1 1 d .
H43A H 0.5522 0.4050 0.9603 0.061 Uiso 1 1 calc R
C44 C 0.4376(4) 0.3779(3) 1.0656(3) 0.0488(10) Uani 1 1 d .
H44A H 0.4786 0.4093 1.1042 0.059 Uiso 1 1 calc R
C45 C 0.3352(4) 0.3349(3) 1.0954(3) 0.0464(10) Uani 1 1 d .
H45A H 0.3057 0.3369 1.1543 0.056 Uiso 1 1 calc R
C46 C 0.2754(4) 0.2888(3) 1.0397(2) 0.0404(9) Uani 1 1 d .
H46A H 0.2054 0.2585 1.0610 0.048 Uiso 1 1 calc R
C51 C 0.2424(3) 0.1037(2) 0.9494(2) 0.0276(7) Uani 1 1 d .
C52 C 0.1520(3) 0.0437(2) 0.9466(2) 0.0280(7) Uani 1 1 d .
H52A H 0.0815 0.0665 0.9135 0.034 Uiso 1 1 calc R
C53 C 0.1648(3) -0.0498(2) 0.9923(2) 0.0336(8) Uani 1 1 d .
H53A H 0.1035 -0.0909 0.9892 0.040 Uiso 1 1 calc R
C54 C 0.2663(3) -0.0836(3) 1.0422(2) 0.0353(8) Uani 1 1 d .
H54A H 0.2746 -0.1477 1.0727 0.042 Uiso 1 1 calc R
C55 C 0.3550(3) -0.0238(3) 1.0474(2) 0.0369(8) Uani 1 1 d .
H55A H 0.4237 -0.0464 1.0828 0.044 Uiso 1 1 calc R
C56 C 0.3439(3) 0.0693(3) 1.0009(2) 0.0322(8) Uani 1 1 d .
H56A H 0.4057 0.1100 1.0041 0.039 Uiso 1 1 calc R
F1 F 0.4115(4) 0.5486(4) 0.2333(2) 0.147(2) Uani 1 1 d .
F2 F 0.4638(4) 0.3986(4) 0.2732(3) 0.165(3) Uani 1 1 d .
F3 F 0.2722(2) 0.44675(18) 0.26920(16) 0.0551(6) Uani 1 1 d .
F4 F 0.3928(2) 0.47817(17) 0.37670(14) 0.0516(6) Uani 1 1 d .
B1 B 0.3820(4) 0.4719(4) 0.2886(3) 0.0497(12) Uani 1 1 d .
C1S C 0.0303(5) 0.6418(4) 0.7780(4) 0.121(3) Uani 1 1 d G
H1S H -0.0358 0.6682 0.7412 0.145 Uiso 1 1 calc R
C2S C 0.0156(4) 0.5680(4) 0.8501(5) 0.116(3) Uani 1 1 d G
H2S H -0.0605 0.5439 0.8625 0.139 Uiso 1 1 calc R
C3S C 0.1123(6) 0.5294(3) 0.9040(3) 0.093(2) Uani 1 1 d G
H3S H 0.1023 0.4790 0.9533 0.112 Uiso 1 1 calc R
C4S C 0.2237(4) 0.5647(4) 0.8859(3) 0.088(2) Uani 1 1 d G
H4S H 0.2898 0.5383 0.9228 0.106 Uiso 1 1 calc R
C5S C 0.2384(4) 0.6385(4) 0.8138(4) 0.101(2) Uani 1 1 d G
H5S H 0.3145 0.6626 0.8014 0.121 Uiso 1 1 calc R
C6S C 0.1417(7) 0.6771(3) 0.7599(3) 0.118(3) Uani 1 1 d G
H6S H 0.1517 0.7275 0.7106 0.141 Uiso 1 1 calc R
C7S C 0.7404(8) 0.1580(3) 0.5557(4) 0.298(11) Uani 1 1 d G
H7S H 0.7857 0.1059 0.5905 0.358 Uiso 1 1 calc R
C8S C 0.6927(7) 0.1491(4) 0.4741(4) 0.285(11) Uani 1 1 d G
H8S H 0.7055 0.0909 0.4531 0.342 Uiso 1 1 calc R
C9S C 0.6265(5) 0.2253(5) 0.4233(3) 0.126(3) Uani 1 1 d G
H9S H 0.5939 0.2192 0.3675 0.151 Uiso 1 1 calc R
C10S C 0.6078(4) 0.3105(3) 0.4541(5) 0.126(4) Uani 1 1 d G
H10S H 0.5625 0.3626 0.4193 0.151 Uiso 1 1 calc R
C11S C 0.6555(5) 0.3194(3) 0.5357(5) 0.124(3) Uani 1 1 d G
H11S H 0.6427 0.3776 0.5567 0.148 Uiso 1 1 calc R
C12S C 0.7218(6) 0.2431(4) 0.5865(3) 0.151(4) Uani 1 1 d G
H12S H 0.7543 0.2492 0.6423 0.181 Uiso 1 1 calc R
C15S C 0.0599(5) 0.4523(4) 0.4407(3) 0.0665(15) Uani 1 1 d .
H15S H 0.1013 0.4191 0.3993 0.080 Uiso 1 1 calc R
C14S C 0.0998(5) 0.5348(4) 0.4568(3) 0.0691(15) Uani 1 1 d .
H14S H 0.1692 0.5589 0.4268 0.083 Uiso 1 1 calc R
C13S C 0.0399(5) 0.5822(4) 0.5157(3) 0.0700(15) Uani 1 1 d .
H13S H 0.0675 0.6397 0.5268 0.084 Uiso 1 1 calc R

loop_
_atom_site_aniso_label
_atom_site_aniso_U_11
_atom_site_aniso_U_22
_atom_site_aniso_U_33
_atom_site_aniso_U_23
_atom_site_aniso_U_13
_atom_site_aniso_U_12
Fe1 0.0293(3) 0.0267(3) 0.0232(3) -0.00265(19) 0.00065(18) -0.0061(2)
P1 0.0274(5) 0.0258(5) 0.0251(4) -0.0037(3) 0.0010(3) -0.0035(3)
P2 0.0293(5) 0.0259(5) 0.0244(4) -0.0045(3) 0.0019(3) -0.0061(3)
O1 0.0327(16) 0.0596(19) 0.0523(17) -0.0080(14) -0.0043(12) -0.0031(14)
N1 0.0333(16) 0.0349(17) 0.0261(14) -0.0005(12) 0.0020(12) -0.0118(13)
N2 0.0400(18) 0.0274(16) 0.0314(16) -0.0028(12) -0.0002(13) -0.0054(13)
C1 0.054(2) 0.0276(19) 0.0346(19) 0.0027(15) -0.0006(17) -0.0134(17)
C2 0.052(2) 0.037(2) 0.0322(19) -0.0053(16) 0.0020(16) -0.0208(18)
C3 0.040(2) 0.038(2) 0.0241(17) -0.0017(15) 0.0055(14) -0.0119(16)
C4 0.0280(18) 0.0341(19) 0.0267(17) -0.0071(14) 0.0000(13) 0.0001(14)
C5 0.043(2) 0.038(2) 0.0270(17) -0.0051(15) 0.0019(15) -0.0020(16)
C6 0.048(2) 0.052(2) 0.0283(18) -0.0114(17) -0.0040(16) -0.0042(19)
C7 0.056(3) 0.060(3) 0.036(2) -0.0171(19) 0.0035(18) -0.024(2)
C8 0.051(2) 0.041(2) 0.0329(19) -0.0075(16) 0.0033(16) -0.0171(18)
C9 0.0289(18) 0.0314(19) 0.0279(17) -0.0072(14) 0.0025(13) -0.0010(14)
C10 0.038(2) 0.0300(19) 0.0307(18) -0.0010(15) -0.0064(15) -0.0033(15)
C11 0.032(2) 0.0301(19) 0.0365(19) -0.0068(15) 0.0005(15) -0.0009(15)
C12 0.039(2) 0.035(2) 0.049(2) -0.0019(17) -0.0008(17) 0.0017(17)
C13 0.033(2) 0.039(2) 0.063(3) -0.009(2) 0.0042(18) 0.0035(17)
C14 0.037(2) 0.035(2) 0.054(2) -0.0138(18) 0.0151(18) -0.0053(17)
C15 0.038(2) 0.0315(19) 0.0368(19) -0.0073(15) 0.0053(15) -0.0064(16)
C16 0.0311(19) 0.0259(18) 0.0330(18) -0.0067(14) 0.0010(14) -0.0035(14)
C17 0.034(2) 0.0331(19) 0.0280(17) -0.0018(14) 0.0017(14) -0.0069(16)
C21 0.035(2) 0.033(2) 0.0357(19) -0.0080(15) 0.0023(15) 0.0011(15)
C22 0.080(4) 0.109(5) 0.045(3) 0.023(3) 0.025(2) 0.055(3)
C23 0.121(6) 0.177(8) 0.067(4) 0.038(4) 0.043(4) 0.105(6)
C24 0.057(3) 0.040(2) 0.034(2) -0.0089(17) 0.0046(17) -0.022(2)
C241 0.081(4) 0.106(5) 0.057(3) 0.006(3) 0.008(3) 0.063(3)
C25 0.051(3) 0.041(2) 0.039(2) -0.0054(17) -0.0056(18) 0.0057(19)
C26 0.039(2) 0.037(2) 0.0291(18) -0.0083(15) -0.0007(15) 0.0015(16)
C31 0.0343(19) 0.0342(19) 0.0221(16) -0.0069(14) 0.0011(13) -0.0096(15)
C32 0.034(2) 0.036(2) 0.0327(18) -0.0096(15) 0.0010(15) -0.0060(16)
C33 0.034(2) 0.058(3) 0.040(2) -0.0147(19) 0.0043(16) -0.0119(19)
C34 0.046(2) 0.063(3) 0.039(2) -0.018(2) 0.0112(17) -0.032(2)
C36 0.041(2) 0.034(2) 0.0293(18) -0.0052(15) -0.0007(15) -0.0091(16)
C41 0.036(2) 0.0261(18) 0.0297(17) -0.0068(14) 0.0001(14) -0.0034(15)
C42 0.043(2) 0.043(2) 0.0341(19) -0.0095(16) 0.0009(16) -0.0124(18)
C43 0.055(3) 0.053(3) 0.051(2) -0.015(2) 0.000(2) -0.024(2)
C44 0.060(3) 0.044(2) 0.047(2) -0.0169(19) -0.013(2) -0.010(2)
C45 0.061(3) 0.047(2) 0.034(2) -0.0146(18) -0.0040(18) -0.005(2)
C46 0.043(2) 0.046(2) 0.035(2) -0.0110(17) 0.0044(16) -0.0130(18)
C51 0.0332(19) 0.0250(17) 0.0247(16) -0.0045(13) 0.0048(13) -0.0049(14)
C52 0.0284(18) 0.0319(18) 0.0232(16) -0.0044(13) 0.0051(13) -0.0032(14)
C53 0.037(2) 0.0308(19) 0.0336(18) -0.0052(15) 0.0059(15) -0.0086(15)
C54 0.041(2) 0.0282(19) 0.0330(18) 0.0015(15) 0.0056(15) 0.0010(16)
C55 0.034(2) 0.037(2) 0.0362(19) 0.0014(16) -0.0010(15) 0.0024(16)
C56 0.0278(19) 0.037(2) 0.0315(18) -0.0038(15) 0.0010(14) -0.0055(15)
F1 0.153(4) 0.202(5) 0.071(2) 0.066(3) -0.047(2) -0.136(4)
F2 0.097(3) 0.310(7) 0.110(3) -0.134(4) -0.053(2) 0.106(4)
F3 0.0502(15) 0.0609(16) 0.0578(15) -0.0154(12) -0.0014(11) -0.0157(12)
F4 0.0730(17) 0.0514(14) 0.0340(12) -0.0111(10) 0.0069(11) -0.0216(12)
B1 0.037(3) 0.074(4) 0.036(2) -0.006(2) 0.0015(19) -0.004(2)
C1S 0.126(7) 0.120(7) 0.123(7) -0.059(6) -0.054(6) 0.059(6)
C2S 0.066(4) 0.096(5) 0.213(10) -0.099(6) -0.002(5) -0.008(4)
C3S 0.134(6) 0.046(3) 0.099(5) -0.025(3) 0.041(5) 0.008(4)
C4S 0.081(5) 0.106(5) 0.090(4) -0.061(4) -0.023(3) 0.032(4)
C5S 0.088(5) 0.087(5) 0.145(7) -0.060(5) 0.027(5) -0.018(4)
C6S 0.181(9) 0.063(4) 0.098(5) -0.008(4) 0.031(6) 0.035(5)
C7S 0.67(3) 0.080(6) 0.149(8) -0.056(6) -0.227(14) 0.121(11)
C8S 0.53(2) 0.164(10) 0.167(9) -0.119(8) -0.208(13) 0.217(14)
C9S 0.112(6) 0.185(9) 0.059(4) 0.012(5) -0.006(4) 0.037(6)
C10S 0.055(4) 0.071(5) 0.222(10) 0.059(6) -0.006(5) -0.020(3)
C11S 0.058(4) 0.063(4) 0.249(11) -0.035(6) 0.060(5) -0.001(3)
C12S 0.324(14) 0.065(5) 0.067(4) -0.017(4) 0.033(6) -0.037(6)
C15S 0.064(3) 0.088(4) 0.045(3) -0.017(3) -0.005(2) 0.029(3)
C14S 0.053(3) 0.100(4) 0.050(3) -0.003(3) -0.005(2) -0.001(3)
C13S 0.091(4) 0.067(3) 0.051(3) -0.010(3) -0.019(3) 0.003(3)

loop_
_atom_type_symbol
_atom_type_description
_atom_type_scat_dispersion_real
_atom_type_scat_dispersion_imag
_atom_type_scat_source
C C 0.0033 0.0016 'International Tables Vol C Tables 4.2.6.8 and 6.1.1.4'
H H 0.0000 0.0000 'International Tables Vol C Tables 4.2.6.8 and 6.1.1.4'
Fe Fe 0.3463 0.8444 'International Tables Vol C Tables 4.2.6.8 and 6.1.1.4'
N N 0.0061 0.0033 'International Tables Vol C Tables 4.2.6.8 and 6.1.1.4'
O O 0.0106 0.0060 'International Tables Vol C Tables 4.2.6.8 and 6.1.1.4'
P P 0.1023 0.0942 'International Tables Vol C Tables 4.2.6.8 and 6.1.1.4'
B B 0.0013 0.0007 'International Tables Vol C Tables 4.2.6.8 and 6.1.1.4'
F F 0.0171 0.0103 'International Tables Vol C Tables 4.2.6.8 and 6.1.1.4'

loop_
_geom_angle_atom_site_label_1
_geom_angle_atom_site_label_2
_geom_angle_atom_site_label_3
_geom_angle
_geom_angle_site_symmetry_3
C17 Fe1 N1 92.62(14) .
C17 Fe1 N2 116.56(14) .
N1 Fe1 N2 80.54(12) .
C17 Fe1 C10 158.31(15) .
N1 Fe1 C10 87.17(13) .
N2 Fe1 C10 42.04(13) .
C17 Fe1 P1 95.06(12) .
N1 Fe1 P1 91.72(9) .
N2 Fe1 P1 147.60(9) .
C10 Fe1 P1 106.62(11) .
C17 Fe1 P2 91.57(11) .
N1 Fe1 P2 165.70(9) .
N2 Fe1 P2 85.35(9) .
C10 Fe1 P2 83.91(11) .
P1 Fe1 P2 101.52(3) .
C21 P1 C31 103.64(17) .
C21 P1 C9 101.98(16) .
C31 P1 C9 99.26(15) .
C21 P1 Fe1 113.96(12) .
C31 P1 Fe1 122.19(11) .
C9 P1 Fe1 113.07(12) .
C16 P2 C51 106.55(16) .
C16 P2 C41 103.89(15) .
C51 P2 C41 100.85(15) .
C16 P2 Fe1 103.86(11) .
C51 P2 Fe1 125.16(11) .
C41 P2 Fe1 114.62(11) .
C3 N1 C2 116.5(3) .
C3 N1 Fe1 136.1(2) .
C2 N1 Fe1 107.2(2) .
C10 N2 C1 119.5(3) .
C10 N2 Fe1 69.88(19) .
C1 N2 Fe1 114.4(2) .
N2 C1 C2 107.7(3) .
N1 C2 C1 107.1(3) .
N1 C3 C4 127.8(3) .
C9 C4 C5 119.9(3) .
C9 C4 C3 125.3(3) .
C5 C4 C3 114.8(3) .
C6 C5 C4 121.0(3) .
C7 C6 C5 119.8(3) .
C6 C7 C8 119.6(4) .
C9 C8 C7 122.0(4) .
C8 C9 C4 117.8(3) .
C8 C9 P1 119.5(3) .
C4 C9 P1 122.7(3) .
N2 C10 C11 115.1(3) .
N2 C10 Fe1 68.08(19) .
C11 C10 Fe1 118.3(2) .
C12 C11 C16 118.6(3) .
C12 C11 C10 123.5(3) .
C16 C11 C10 117.9(3) .
C13 C12 C11 121.3(4) .
C12 C13 C14 120.0(4) .
C15 C14 C13 119.4(3) .
C16 C15 C14 120.8(3) .
C15 C16 C11 119.9(3) .
C15 C16 P2 127.5(3) .
C11 C16 P2 112.6(2) .
O1 C17 Fe1 178.4(3) .
C22 C21 C26 117.7(4) .
C22 C21 P1 120.4(3) .
C26 C21 P1 121.3(3) .
C21 C22 C23 120.2(4) .
C241 C23 C22 120.7(5) .
C34 C24 C36 120.9(4) .
C25 C241 C23 119.2(4) .
C241 C25 C26 120.0(4) .
C25 C26 C21 121.9(3) .
C32 C31 C36 117.9(3) .
C32 C31 P1 117.1(3) .
C36 C31 P1 124.9(3) .
C33 C32 C31 121.1(4) .
C34 C33 C32 119.6(4) .
C24 C34 C33 120.1(4) .
C24 C36 C31 120.3(4) .
C42 C41 C46 118.5(3) .
C42 C41 P2 121.6(3) .
C46 C41 P2 119.9(3) .
C43 C42 C41 120.3(3) .
C44 C43 C42 119.9(4) .
C45 C44 C43 120.5(4) .
C44 C45 C46 120.1(4) .
C45 C46 C41 120.8(4) .
C52 C51 C56 118.9(3) .
C52 C51 P2 121.3(3) .
C56 C51 P2 119.6(3) .
C53 C52 C51 120.0(3) .
C54 C53 C52 120.6(3) .
C55 C54 C53 119.8(3) .
C54 C55 C56 120.0(3) .
C55 C56 C51 120.6(3) .
F1 B1 F4 112.8(5) .
F1 B1 F3 111.6(4) .
F4 B1 F3 112.7(4) .
F1 B1 F2 106.3(5) .
F4 B1 F2 106.5(4) .
F3 B1 F2 106.3(5) .
C2S C1S C6S 120.0 .
C3S C2S C1S 120.0 .
C2S C3S C4S 120.0 .
C5S C4S C3S 120.0 .
C4S C5S C6S 120.0 .
C5S C6S C1S 120.0 .
C8S C7S C12S 120.0 .
C7S C8S C9S 120.0 .
C10S C9S C8S 120.0 .
C11S C10S C9S 120.0 .
C10S C11S C12S 120.0 .
C11S C12S C7S 120.0 .
C14S C15S C13S 119.8(5) 2_566
C13S C14S C15S 119.8(5) .
C14S C13S C15S 120.4(5) 2_566

loop_
_geom_bond_atom_site_label_1
_geom_bond_atom_site_label_2
_geom_bond_distance
_geom_bond_site_symmetry_2
Fe1 C17 1.781(4) .
Fe1 N1 1.980(3) .
Fe1 N2 1.988(3) .
Fe1 C10 2.012(4) .
Fe1 P1 2.2032(10) .
Fe1 P2 2.2178(9) .
P1 C21 1.828(4) .
P1 C31 1.830(3) .
P1 C9 1.844(3) .
P2 C16 1.818(4) .
P2 C51 1.821(3) .
P2 C41 1.844(3) .
O1 C17 1.152(4) .
N1 C3 1.276(4) .
N1 C2 1.484(4) .
N2 C10 1.435(5) .
N2 C1 1.493(4) .
C1 C2 1.513(5) .
C3 C4 1.453(5) .
C4 C9 1.399(5) .
C4 C5 1.404(5) .
C5 C6 1.377(5) .
C6 C7 1.376(6) .
C7 C8 1.396(5) .
C8 C9 1.391(5) .
C10 C11 1.500(5) .
C11 C12 1.391(5) .
C11 C16 1.408(5) .
C12 C13 1.381(6) .
C13 C14 1.392(6) .
C14 C15 1.390(5) .
C15 C16 1.386(5) .
C21 C22 1.373(5) .
C21 C26 1.392(5) .
C22 C23 1.393(7) .
C23 C241 1.384(7) .
C24 C34 1.378(6) .
C24 C36 1.379(5) .
C241 C25 1.362(6) .
C25 C26 1.373(5) .
C31 C32 1.398(5) .
C31 C36 1.409(5) .
C32 C33 1.393(5) .
C33 C34 1.380(6) .
C41 C42 1.396(5) .
C41 C46 1.398(5) .
C42 C43 1.396(5) .
C43 C44 1.377(6) .
C44 C45 1.376(6) .
C45 C46 1.381(5) .
C51 C52 1.390(5) .
C51 C56 1.401(5) .
C52 C53 1.390(5) .
C53 C54 1.386(5) .
C54 C55 1.380(5) .
C55 C56 1.390(5) .
F1 B1 1.315(6) .
F2 B1 1.394(7) .
F3 B1 1.365(5) .
F4 B1 1.364(5) .
C1S C2S 1.3900 .
C1S C6S 1.3900 .
C2S C3S 1.3900 .
C3S C4S 1.3900 .
C4S C5S 1.3900 .
C5S C6S 1.3900 .
C7S C8S 1.3900 .
C7S C12S 1.3900 .
C8S C9S 1.3900 .
C9S C10S 1.3900 .
C10S C11S 1.3900 .
C11S C12S 1.3900 .
C15S C14S 1.366(8) .
C15S C13S 1.369(8) 2_566
C14S C13S 1.360(7) .
C13S C15S 1.369(8) 2_566
